data_2244182
loop_
_publ_author_name
'Collis, Gavin'
'Bilyk, Alex'
'Kazanori, Ueno'
'Forsyth, Craig M.'

_publ_section_title
;
 Intermolecular hydrogen bonding in
 <i>N</i>-methyl-<i>N</i>'-(pyridin-2-yl)benzene-1,2-diamine
;
_journal_coeditor_code VM2268
_journal_issue 10
_journal_name_full 'Acta Crystallographica Section E'
_journal_page_first
;
;
_journal_paper_doi 10.1107/S2056989022009173
_journal_volume 78
_journal_year 2022
_chemical_absolute_configuration unk
_chemical_formula_iupac 'C12 H13 N3'
_chemical_formula_moiety 'C12 H13 N3'
_chemical_formula_sum 'C12 H13 N3'
_chemical_formula_weight 199.25
_chemical_name_systematic
;
<i>N</i>-methyl-<i>N</i>'-(Pyridin-2-yl)benzene-1,2-diamine
;
_space_group_crystal_system orthorhombic
_space_group_IT_number 33
_space_group_name_Hall 'P 2c -2n'
_space_group_name_H-M_alt 'P n a 21'
_atom_sites_solution_hydrogens mixed
_audit_creation_method SHELXL-2018/3
_cell_angle_alpha 90
_cell_angle_beta 90
_cell_angle_gamma 90
_cell_formula_units_Z 8
_cell_length_a 13.4639(2)
_cell_length_b 7.85550(10)
_cell_length_c 20.1288(3)
_cell_measurement_reflns_used 6421
_cell_measurement_temperature 123(2)
_cell_measurement_theta_max 66.7540
_cell_measurement_theta_min 5.4730
_cell_volume 2128.94(5)
_computing_cell_refinement
;
CrysAlisPro (Rigaku OD, 2015)
;
_computing_data_collection
;
CrysAlisPro (Rigaku OD, 2015)
;
_computing_data_reduction
;
CrysAlisPro (Rigaku OD, 2015)
;
_computing_molecular_graphics
;
X-SEED (Barbour, 2001)
;
_computing_publication_material
;
publCIF (Westrip, 2010)
;
_computing_structure_refinement
;
<i>SHELXL2018/3</i> (Sheldrick, 2015b)
;
_computing_structure_solution
;
<i>SHELXT2018/3</i> (Sheldrick, 2015a)
;
_diffrn_ambient_temperature 123(2)
_diffrn_detector_area_resol_mean 10.3389
_diffrn_measured_fraction_theta_full 0.997
_diffrn_measured_fraction_theta_max 0.997
_diffrn_measurement_device_type 'Oxford Diffraction Gemini Ultra CCD'
_diffrn_measurement_method '\w scans'
_diffrn_radiation_type CuK\a
_diffrn_radiation_wavelength 1.54178
_diffrn_reflns_av_R_equivalents 0.0220
_diffrn_reflns_av_unetI/netI 0.0214
_diffrn_reflns_limit_h_max 15
_diffrn_reflns_limit_h_min -16
_diffrn_reflns_limit_k_max 8
_diffrn_reflns_limit_k_min -9
_diffrn_reflns_limit_l_max 23
_diffrn_reflns_limit_l_min -19
_diffrn_reflns_number 11852
_diffrn_reflns_theta_full 66.823
_diffrn_reflns_theta_max 66.823
_diffrn_reflns_theta_min 6.047
_diffrn_source 'fine focus sealed tube'
_exptl_absorpt_coefficient_mu 0.604
_exptl_absorpt_correction_T_max 1.00000
_exptl_absorpt_correction_T_min 0.98931
_exptl_absorpt_correction_type multi-scan
_exptl_absorpt_process_details
;
(CrysAlisPro; Rigaku OD, 2015)
;
_exptl_crystal_colour colourless
_exptl_crystal_density_diffrn 1.243
_exptl_crystal_density_method 'not measured'
_exptl_crystal_description prism
_exptl_crystal_F_000 848
_exptl_crystal_size_max 0.25
_exptl_crystal_size_mid 0.13
_exptl_crystal_size_min 0.10
_refine_diff_density_max 0.117
_refine_diff_density_min -0.156
_refine_ls_abs_structure_details
;
 Refined as an inversion twin
;
_refine_ls_abs_structure_Flack 0.3(5)
_refine_ls_extinction_method none
_refine_ls_goodness_of_fit_ref 1.064
_refine_ls_hydrogen_treatment mixed
_refine_ls_matrix_type full
_refine_ls_number_parameters 290
_refine_ls_number_reflns 3104
_refine_ls_number_restraints 1
_refine_ls_restrained_S_all 1.063
_refine_ls_R_factor_all 0.0294
_refine_ls_R_factor_gt 0.0285
_refine_ls_shift/su_max 0.000
_refine_ls_shift/su_mean 0.000
_refine_ls_structure_factor_coef Fsqd
_refine_ls_weighting_details 'w=1/[\s^2^(Fo^2^)+(0.0408P)^2^+0.2845P] where P=(Fo^2^+2Fc^2^)/3'
_refine_ls_weighting_scheme calc
_refine_ls_wR_factor_gt 0.0712
_refine_ls_wR_factor_ref 0.0721
_reflns_number_gt 3018
_reflns_number_total 3104
_reflns_threshold_expression 'I > 2\s(I)'
_cod_data_source_file vm2268sup1.cif
_cod_data_source_block I
_cod_database_code 2244182
_shelx_space_group_comment
;
The symmetry employed for this shelxl refinement is uniquely defined
by the following loop, which should always be used as a source of
symmetry information in preference to the above space-group names.
They are only intended as comments.
;

loop_
_space_group_symop_operation_xyz
'x, y, z'
'-x, -y, z+1/2'
'-x+1/2, y+1/2, z+1/2'
'x+1/2, -y+1/2, z'

loop_
_atom_site_type_symbol
_atom_site_label
_atom_site_fract_x
_atom_site_fract_y
_atom_site_fract_z
_atom_site_U_iso_or_equiv
_atom_site_adp_type
_atom_site_calc_flag
_atom_site_occupancy
_atom_site_disorder_assembly
_atom_site_disorder_group
N N1 0.05732(12) 0.4385(2) 0.17463(9) 0.0216(4) Uani d 1 . .
N N2 0.17895(11) 0.6413(2) 0.18021(8) 0.0197(3) Uani d 1 . .
N N3 -0.12863(12) 0.4264(2) 0.23539(10) 0.0218(4) Uani d 1 . .
N N4 0.20213(12) 0.5712(2) 0.32597(9) 0.0215(4) Uani d 1 . .
N N5 0.08245(12) 0.3655(2) 0.31899(9) 0.0191(3) Uani d 1 . .
N N6 0.38962(12) 0.5723(2) 0.26687(9) 0.0213(4) Uani d 1 . .
C C1 0.10475(13) 0.5720(2) 0.14465(10) 0.0182(4) Uani d 1 . .
C C2 0.07758(14) 0.6353(3) 0.08167(10) 0.0220(4) Uani d 1 . .
H H2 0.024921 0.584736 0.057237 0.026 Uiso calc 1 . .
C C3 0.12892(16) 0.7717(3) 0.05649(14) 0.0276(5) Uani d 1 . .
H H3A 0.111761 0.816520 0.014189 0.033 Uiso calc 1 . .
C C4 0.20612(16) 0.8445(3) 0.09273(12) 0.0286(5) Uani d 1 . .
H H4A 0.242660 0.938570 0.075915 0.034 Uiso calc 1 . .
C C5 0.22743(15) 0.7749(3) 0.15392(12) 0.0229(5) Uani d 1 . .
H H5 0.279645 0.824378 0.179112 0.027 Uiso calc 1 . .
C C6 -0.01999(14) 0.3405(2) 0.14590(10) 0.0200(4) Uani d 1 . .
C C7 -0.00450(17) 0.2503(3) 0.08767(13) 0.0273(5) Uani d 1 . .
H H7 0.058430 0.255938 0.066431 0.033 Uiso calc 1 . .
C C8 -0.07908(18) 0.1521(3) 0.05989(12) 0.0325(5) Uani d 1 . .
H H8 -0.068144 0.092462 0.019500 0.039 Uiso calc 1 . .
C C9 -0.17014(17) 0.1423(3) 0.09204(12) 0.0316(5) Uani d 1 . .
H H9 -0.221668 0.074427 0.073659 0.038 Uiso calc 1 . .
C C10 -0.18668(15) 0.2303(3) 0.15057(13) 0.0244(5) Uani d 1 . .
H H10 -0.249258 0.221028 0.172068 0.029 Uiso calc 1 . .
C C11 -0.11291(14) 0.3325(2) 0.17851(10) 0.0192(4) Uani d 1 . .
C C12 -0.21406(16) 0.3957(3) 0.27773(12) 0.0297(5) Uani d 1 . .
H H12A -0.274707 0.430287 0.254431 0.045 Uiso calc 1 . .
H H12B -0.207321 0.461959 0.318748 0.045 Uiso calc 1 . .
H H12C -0.217817 0.274311 0.288601 0.045 Uiso calc 1 . .
C C13 0.15406(13) 0.4378(2) 0.35580(10) 0.0179(4) Uani d 1 . .
C C14 0.17762(14) 0.3787(3) 0.41966(11) 0.0235(4) Uani d 1 . .
H H14 0.228036 0.432290 0.445205 0.028 Uiso calc 1 . .
C C15 0.12622(17) 0.2417(3) 0.44443(14) 0.0281(5) Uani d 1 . .
H H15 0.141481 0.198837 0.487358 0.034 Uiso calc 1 . .
C C16 0.05185(16) 0.1657(3) 0.40675(12) 0.0277(5) Uani d 1 . .
H H16 0.015320 0.071136 0.423112 0.033 Uiso calc 1 . .
C C17 0.03327(15) 0.2328(3) 0.34494(12) 0.0230(5) Uani d 1 . .
H H17 -0.017626 0.181957 0.318960 0.028 Uiso calc 1 . .
C C18 0.28032(14) 0.6664(2) 0.35511(10) 0.0196(4) Uani d 1 . .
C C19 0.26463(16) 0.7599(3) 0.41236(13) 0.0252(5) Uani d 1 . .
H H19 0.200977 0.758902 0.432723 0.030 Uiso calc 1 . .
C C20 0.34067(17) 0.8553(3) 0.44053(11) 0.0307(5) Uani d 1 . .
H H20 0.329472 0.918276 0.480110 0.037 Uiso calc 1 . .
C C21 0.43291(16) 0.8573(3) 0.41021(12) 0.0288(5) Uani d 1 . .
H H21 0.485315 0.922046 0.429208 0.035 Uiso calc 1 . .
C C22 0.44960(16) 0.7658(3) 0.35234(13) 0.0240(5) Uani d 1 . .
H H22 0.513234 0.769323 0.331998 0.029 Uiso calc 1 . .
C C23 0.37397(14) 0.6684(2) 0.32350(10) 0.0191(4) Uani d 1 . .
C C24 0.47575(16) 0.6013(3) 0.22502(12) 0.0289(5) Uani d 1 . .
H H24A 0.470921 0.530363 0.185112 0.043 Uiso calc 1 . .
H H24B 0.536175 0.571693 0.249577 0.043 Uiso calc 1 . .
H H24C 0.478297 0.721543 0.212130 0.043 Uiso calc 1 . .
H H1 0.0701(18) 0.421(3) 0.2170(14) 0.027(7) Uiso d 1 . .
H H3 -0.0774(19) 0.465(3) 0.2568(13) 0.026(6) Uiso d 1 . .
H H4 0.1913(19) 0.585(3) 0.2824(16) 0.034(7) Uiso d 1 . .
H H6 0.3354(18) 0.540(3) 0.2465(12) 0.022(6) Uiso d 1 . .

loop_
_atom_site_aniso_label
_atom_site_aniso_U_11
_atom_site_aniso_U_22
_atom_site_aniso_U_33
_atom_site_aniso_U_12
_atom_site_aniso_U_13
_atom_site_aniso_U_23
N1 0.0207(8) 0.0279(9) 0.0160(9) -0.0072(7) -0.0018(7) 0.0013(7)
N2 0.0170(7) 0.0225(7) 0.0194(8) -0.0011(6) 0.0000(6) -0.0029(7)
N3 0.0195(8) 0.0224(9) 0.0236(9) -0.0020(6) 0.0016(7) -0.0022(7)
N4 0.0197(8) 0.0283(9) 0.0165(9) -0.0069(7) -0.0027(7) 0.0031(8)
N5 0.0164(7) 0.0216(8) 0.0192(8) -0.0005(6) 0.0009(6) -0.0004(7)
N6 0.0181(8) 0.0222(8) 0.0235(9) -0.0027(6) 0.0016(7) -0.0012(8)
C1 0.0161(8) 0.0197(9) 0.0187(10) 0.0009(7) 0.0028(7) -0.0035(8)
C2 0.0215(9) 0.0246(10) 0.0197(10) 0.0011(8) -0.0004(8) -0.0016(9)
C3 0.0329(12) 0.0271(11) 0.0226(12) 0.0000(9) -0.0001(9) 0.0048(10)
C4 0.0341(11) 0.0241(10) 0.0278(12) -0.0064(9) 0.0034(9) 0.0025(9)
C5 0.0223(9) 0.0237(9) 0.0227(13) -0.0056(8) 0.0021(8) -0.0027(9)
C6 0.0204(9) 0.0208(9) 0.0187(10) -0.0035(7) -0.0011(8) 0.0030(8)
C7 0.0295(11) 0.0301(12) 0.0222(13) -0.0054(9) 0.0028(9) -0.0011(9)
C8 0.0454(13) 0.0309(12) 0.0212(11) -0.0094(10) -0.0003(10) -0.0052(10)
C9 0.0385(12) 0.0300(11) 0.0263(12) -0.0141(9) -0.0099(10) 0.0005(10)
C10 0.0216(9) 0.0251(10) 0.0265(13) -0.0049(8) -0.0026(9) 0.0056(9)
C11 0.0207(9) 0.0169(9) 0.0200(10) 0.0004(7) -0.0033(8) 0.0038(8)
C12 0.0263(11) 0.0295(11) 0.0333(13) -0.0034(9) 0.0102(9) -0.0011(10)
C13 0.0149(8) 0.0203(9) 0.0185(10) 0.0010(7) 0.0029(7) -0.0024(8)
C14 0.0215(9) 0.0266(10) 0.0224(10) -0.0012(8) -0.0046(8) 0.0004(9)
C15 0.0349(13) 0.0280(11) 0.0213(12) -0.0011(9) -0.0042(9) 0.0061(9)
C16 0.0306(10) 0.0227(10) 0.0299(12) -0.0056(8) 0.0000(9) 0.0044(9)
C17 0.0217(10) 0.0204(9) 0.0270(14) -0.0024(8) -0.0013(8) -0.0033(9)
C18 0.0187(9) 0.0220(9) 0.0181(10) -0.0036(7) -0.0030(8) 0.0031(8)
C19 0.0255(10) 0.0289(12) 0.0213(13) -0.0036(8) 0.0035(9) 0.0002(9)
C20 0.0373(12) 0.0349(11) 0.0198(11) -0.0098(10) 0.0007(9) -0.0060(10)
C21 0.0296(11) 0.0317(11) 0.0252(11) -0.0123(8) -0.0050(9) 0.0007(10)
C22 0.0193(9) 0.0264(10) 0.0264(13) -0.0048(8) -0.0028(8) 0.0045(9)
C23 0.0200(9) 0.0176(9) 0.0197(10) 0.0001(7) -0.0014(8) 0.0044(8)
C24 0.0277(10) 0.0276(11) 0.0315(12) -0.0015(9) 0.0111(9) -0.0005(10)

loop_
_atom_type_symbol
_atom_type_description
_atom_type_scat_dispersion_real
_atom_type_scat_dispersion_imag
_atom_type_scat_source
C C 0.0181 0.0091 'International Tables Vol C Tables 4.2.6.8 and 6.1.1.4'
H H 0.0000 0.0000 'International Tables Vol C Tables 4.2.6.8 and 6.1.1.4'
N N 0.0311 0.0180 'International Tables Vol C Tables 4.2.6.8 and 6.1.1.4'

loop_
_geom_angle_atom_site_label_1
_geom_angle_atom_site_label_2
_geom_angle_atom_site_label_3
_geom_angle_site_symmetry_1
_geom_angle_site_symmetry_3
_geom_angle
_geom_angle_publ_flag
C1 N1 C6 . . 125.37(18) ?
C5 N2 C1 . . 117.88(18) ?
C11 N3 C12 . . 121.38(17) ?
C13 N4 C18 . . 124.93(17) ?
C17 N5 C13 . . 117.96(18) ?
C23 N6 C24 . . 120.93(17) ?
N2 C1 N1 . . 115.00(17) ?
N2 C1 C2 . . 121.89(18) ?
N1 C1 C2 . . 123.09(18) ?
C3 C2 C1 . . 118.5(2) ?
C2 C3 C4 . . 120.2(2) ?
C5 C4 C3 . . 117.4(2) ?
N2 C5 C4 . . 124.1(2) ?
C7 C6 C11 . . 120.20(18) ?
C7 C6 N1 . . 120.80(18) ?
C11 C6 N1 . . 118.97(17) ?
C8 C7 C6 . . 121.2(2) ?
C7 C8 C9 . . 118.9(2) ?
C10 C9 C8 . . 120.7(2) ?
C9 C10 C11 . . 121.1(2) ?
N3 C11 C10 . . 122.23(18) ?
N3 C11 C6 . . 119.83(17) ?
C10 C11 C6 . . 117.92(19) ?
N5 C13 N4 . . 114.92(17) ?
N5 C13 C14 . . 121.87(18) ?
N4 C13 C14 . . 123.21(18) ?
C15 C14 C13 . . 118.6(2) ?
C14 C15 C16 . . 120.1(2) ?
C17 C16 C15 . . 117.4(2) ?
N5 C17 C16 . . 124.1(2) ?
C19 C18 C23 . . 120.39(18) ?
C19 C18 N4 . . 120.74(18) ?
C23 C18 N4 . . 118.84(17) ?
C18 C19 C20 . . 120.9(2) ?
C21 C20 C19 . . 119.2(2) ?
C20 C21 C22 . . 120.64(19) ?
C21 C22 C23 . . 120.9(2) ?
N6 C23 C22 . . 121.96(19) ?
N6 C23 C18 . . 120.07(17) ?
C22 C23 C18 . . 117.95(19) ?

loop_
_geom_bond_atom_site_label_1
_geom_bond_atom_site_label_2
_geom_bond_site_symmetry_2
_geom_bond_distance
_geom_bond_publ_flag
N1 C1 . 1.368(3) ?
N1 C6 . 1.418(3) ?
N2 C5 . 1.344(3) ?
N2 C1 . 1.344(2) ?
N3 C11 . 1.378(3) ?
N3 C12 . 1.452(3) ?
N4 C13 . 1.370(3) ?
N4 C18 . 1.418(3) ?
N5 C17 . 1.341(3) ?
N5 C13 . 1.342(3) ?
N6 C23 . 1.384(3) ?
N6 C24 . 1.451(3) ?
C1 C2 . 1.410(3) ?
C2 C3 . 1.372(3) ?
C3 C4 . 1.393(3) ?
C4 C5 . 1.378(3) ?
C6 C7 . 1.386(3) ?
C6 C11 . 1.414(3) ?
C7 C8 . 1.384(3) ?
C8 C9 . 1.389(3) ?
C9 C10 . 1.384(4) ?
C10 C11 . 1.395(3) ?
C13 C14 . 1.403(3) ?
C14 C15 . 1.373(3) ?
C15 C16 . 1.391(3) ?
C16 C17 . 1.374(3) ?
C18 C19 . 1.383(3) ?
C18 C23 . 1.412(3) ?
C19 C20 . 1.390(3) ?
C20 C21 . 1.384(3) ?
C21 C22 . 1.387(4) ?
C22 C23 . 1.400(3) ?

loop_
_geom_hbond_atom_site_label_D
_geom_hbond_atom_site_label_H
_geom_hbond_atom_site_label_A
_geom_hbond_site_symmetry_A
_geom_hbond_distance_DH
_geom_hbond_distance_HA
_geom_hbond_distance_DA
_geom_hbond_angle_DHA
_geom_hbond_publ_flag
N4 H4 N2 . 0.90(3) 2.11(3) 3.001(3) 173(2) yes
N1 H1 N5 . 0.88(3) 2.11(3) 2.981(3) 173(2) yes
N6 H6 N2 . 0.88(3) 2.62(2) 3.374(2) 145(2) yes
N3 H3 N5 . 0.87(3) 2.61(3) 3.337(2) 142(2) yes

_cod_database_fobs_code 2244182
